data_7130659
loop_
_publ_author_name
'Fujita, Masaki'
'Haketa, Yohei'
'Tanaka, Hiroki'
'Yasuda, Nobuhiro'
'Maeda, Hiromitsu'

_publ_section_title
;
 Ion-pairing assemblies of heteroporphyrin-based \p-electronic cation with
 various counteranions.
;
_journal_issue 71
_journal_name_full 'Chemical communications (Cambridge, England)'
_journal_page_first 9870
_journal_page_last 9873
_journal_paper_doi 10.1039/d2cc02345h
_journal_volume 58
_journal_year 2022
_chemical_formula_moiety 'C44 H28 Cl N3 Ni S, C6 H14, C H Cl3'
_chemical_formula_sum 'C51 H43 Cl4 N3 Ni S'
_chemical_formula_weight 930.45
_space_group_crystal_system triclinic
_space_group_IT_number 2
_space_group_name_Hall '-P 1'
_space_group_name_H-M_alt 'P -1'
_atom_sites_solution_hydrogens geom
_audit_creation_method SHELXL-2014/7
_audit_update_record
;
2022-04-19 deposited with the CCDC.	2022-08-04 downloaded from the CCDC.
;
_cell_angle_alpha 80.827(3)
_cell_angle_beta 78.140(3)
_cell_angle_gamma 66.538(3)
_cell_formula_units_Z 2
_cell_length_a 11.8089(9)
_cell_length_b 12.2573(10)
_cell_length_c 17.3475(15)
_cell_measurement_reflns_used 9919
_cell_measurement_temperature 90(2)
_cell_measurement_theta_max 33.82
_cell_measurement_theta_min 2.62
_cell_volume 2245.8(3)
_computing_cell_refinement 'APEX3 v2019.11 (Bruker AXS Inc., 2019)'
_computing_data_collection 'Bruker Instrument Service V6.2.14 (Bruker AXS Inc., 2020)'
_computing_data_reduction 'SAINT V8.40B (Bruker AXS Inc., 2013)'
_computing_molecular_graphics 'shelXle (C.B. Huebschle)'
_computing_publication_material 'APEX3 v2019.11 (Bruker AXS Inc., 2019)'
_computing_structure_refinement 'SHELXL-2014 (Sheldrick, 2014)'
_computing_structure_solution 'SHELXT (Sheldrick, 2013)'
_diffrn_ambient_temperature 90(2)
_diffrn_detector_area_resol_mean 7.391
_diffrn_measured_fraction_theta_full 0.970
_diffrn_measured_fraction_theta_max 0.764
_diffrn_measurement_device_type 'Bruker D8 goniometer'
_diffrn_measurement_method 'phi and omega scans'
_diffrn_radiation_monochromator 'Incoatec Helios multilayer confocal mirror'
_diffrn_radiation_type MoK\a
_diffrn_radiation_wavelength 0.71073
_diffrn_reflns_av_R_equivalents 0.0779
_diffrn_reflns_av_unetI/netI 0.1092
_diffrn_reflns_Laue_measured_fraction_full 0.970
_diffrn_reflns_Laue_measured_fraction_max 0.764
_diffrn_reflns_limit_h_max 19
_diffrn_reflns_limit_h_min -14
_diffrn_reflns_limit_k_max 20
_diffrn_reflns_limit_k_min -19
_diffrn_reflns_limit_l_max 26
_diffrn_reflns_limit_l_min -26
_diffrn_reflns_number 35077
_diffrn_reflns_point_group_measured_fraction_full 0.970
_diffrn_reflns_point_group_measured_fraction_max 0.764
_diffrn_reflns_theta_full 25.242
_diffrn_reflns_theta_max 35.555
_diffrn_reflns_theta_min 2.076
_diffrn_source 'micro focus sealed tube'
_diffrn_source_type 'INCOATEC I\mS'
_exptl_absorpt_coefficient_mu 0.756
_exptl_absorpt_correction_T_max 0.864
_exptl_absorpt_correction_T_min 0.675
_exptl_absorpt_correction_type multi-scan
_exptl_absorpt_process_details
;
SADABS Sheldrick 1996
;
_exptl_crystal_colour brown
_exptl_crystal_density_diffrn 1.376
_exptl_crystal_description block
_exptl_crystal_F_000 964
_exptl_crystal_size_max 0.30
_exptl_crystal_size_mid 0.20
_exptl_crystal_size_min 0.20
_refine_diff_density_max 2.513
_refine_diff_density_min -2.283
_refine_diff_density_rms 0.151
_refine_ls_extinction_method none
_refine_ls_goodness_of_fit_ref 1.043
_refine_ls_hydrogen_treatment constr
_refine_ls_matrix_type full
_refine_ls_number_parameters 553
_refine_ls_number_reflns 15737
_refine_ls_number_restraints 3
_refine_ls_restrained_S_all 1.043
_refine_ls_R_factor_all 0.1439
_refine_ls_R_factor_gt 0.1028
_refine_ls_shift/su_max 0.034
_refine_ls_shift/su_mean 0.001
_refine_ls_structure_factor_coef Fsqd
_refine_ls_weighting_details 'w=1/[\s^2^(Fo^2^)+(0.1173P)^2^+7.4134P] where P=(Fo^2^+2Fc^2^)/3'
_refine_ls_weighting_scheme calc
_refine_ls_wR_factor_gt 0.2512
_refine_ls_wR_factor_ref 0.2839
_reflns_Friedel_coverage 0.000
_reflns_number_gt 10876
_reflns_number_total 15737
_reflns_threshold_expression 'I > 2\s(I)'
_cod_data_source_file d2cc02345h2.cif
_cod_data_source_block mo_210312_mf_4_1_0m_a
_cod_database_code 7130659
_shelx_shelxl_version_number 2014/7
_shelx_space_group_comment
;
The symmetry employed for this shelxl refinement is uniquely defined
by the following loop, which should always be used as a source of
symmetry information in preference to the above space-group names.
They are only intended as comments.
;
_shelx_estimated_absorpt_t_min 0.805
_shelx_estimated_absorpt_t_max 0.864

loop_
_space_group_symop_operation_xyz
'x, y, z'
'-x, -y, -z'

loop_
_atom_site_label
_atom_site_type_symbol
_atom_site_fract_x
_atom_site_fract_y
_atom_site_fract_z
_atom_site_U_iso_or_equiv
_atom_site_adp_type
_atom_site_occupancy
_atom_site_site_symmetry_order
_atom_site_calc_flag
_atom_site_refinement_flags_posn
_atom_site_refinement_flags_adp
_atom_site_refinement_flags_occupancy
_atom_site_disorder_assembly
_atom_site_disorder_group
C1 C 0.3252(4) 1.0589(4) 0.4955(3) 0.0300(9) Uani 1 1 d . . . . .
H1 H 0.4071 1.0513 0.4703 0.036 Uiso 1 1 calc R U . . .
C2 C 0.2510(4) 1.1574(4) 0.5375(3) 0.0330(9) Uani 1 1 d . . . . .
H2 H 0.2824 1.2162 0.5418 0.040 Uiso 1 1 calc R U . . .
C3 C 0.1311(4) 1.1693(4) 0.5732(2) 0.0286(8) Uani 1 1 d . . . . .
H3 H 0.0806 1.2358 0.6027 0.034 Uiso 1 1 calc R U . . .
C4 C 0.0846(4) 1.0852(4) 0.5661(3) 0.0293(8) Uani 1 1 d . . . . .
H4 H 0.0012 1.0952 0.5893 0.035 Uiso 1 1 calc R U . . .
C5 C 0.1597(4) 0.9858(4) 0.5251(2) 0.0258(8) Uani 1 1 d . . . . .
H5 H 0.1277 0.9272 0.5213 0.031 Uiso 1 1 calc R U . . .
C6 C 0.2808(3) 0.9712(3) 0.4897(2) 0.0198(6) Uani 1 1 d . . . . .
C7 C 0.3661(3) 0.8623(3) 0.4490(2) 0.0199(6) Uani 1 1 d . . . . .
C8 C 0.4545(3) 0.7744(3) 0.4927(2) 0.0200(6) Uani 1 1 d . . . . .
C9 C 0.4655(4) 0.7845(3) 0.5716(2) 0.0231(7) Uani 1 1 d . . . . .
H9 H 0.4141 0.8482 0.6033 0.028 Uiso 1 1 calc R U . . .
C10 C 0.5631(4) 0.6858(4) 0.5928(2) 0.0246(7) Uani 1 1 d . . . . .
H10 H 0.5936 0.6682 0.6418 0.030 Uiso 1 1 calc R U . . .
C11 C 0.6116(3) 0.6128(3) 0.5269(2) 0.0200(6) Uani 1 1 d . . . . .
C12 C 0.7148(4) 0.5039(3) 0.5262(2) 0.0218(7) Uani 1 1 d . . . . .
C13 C 0.7906(4) 0.4697(4) 0.5914(2) 0.0254(8) Uani 1 1 d . . . . .
C14 C 0.8536(5) 0.5379(5) 0.6045(3) 0.0415(11) Uani 1 1 d . . . . .
H14 H 0.8490 0.6086 0.5712 0.050 Uiso 1 1 calc R U . . .
C15 C 0.9232(6) 0.5033(6) 0.6657(3) 0.0478(13) Uani 1 1 d . . . . .
H15 H 0.9685 0.5490 0.6728 0.057 Uiso 1 1 calc R U . . .
C16 C 0.9274(4) 0.4045(5) 0.7157(3) 0.0379(11) Uani 1 1 d . . . . .
H16 H 0.9741 0.3826 0.7581 0.045 Uiso 1 1 calc R U . . .
C17 C 0.8640(4) 0.3363(4) 0.7049(2) 0.0317(9) Uani 1 1 d . . . . .
H17 H 0.8659 0.2682 0.7403 0.038 Uiso 1 1 calc R U . . .
C18 C 0.7972(4) 0.3673(4) 0.6421(2) 0.0268(8) Uani 1 1 d . . . . .
H18 H 0.7560 0.3186 0.6336 0.032 Uiso 1 1 calc R U . . .
C19 C 0.7521(4) 0.4254(3) 0.4680(2) 0.0243(7) Uani 1 1 d . . . . .
C20 C 0.8686(4) 0.3314(4) 0.4495(2) 0.0258(8) Uani 1 1 d . . . . .
H20 H 0.9323 0.3021 0.4818 0.031 Uiso 1 1 calc R U . . .
C21 C 0.8792(4) 0.2872(4) 0.3789(2) 0.0256(8) Uani 1 1 d . . . . .
H21 H 0.9505 0.2234 0.3572 0.031 Uiso 1 1 calc R U . . .
C22 C 0.7714(4) 0.3479(4) 0.3431(2) 0.0251(8) Uani 1 1 d . . . . .
C23 C 0.7551(4) 0.3431(3) 0.2663(2) 0.0235(7) Uani 1 1 d . . . . .
C24 C 0.8468(3) 0.2391(3) 0.2231(2) 0.0237(7) Uani 1 1 d . . . . .
C25 C 0.8555(4) 0.1246(4) 0.2533(3) 0.0310(9) Uani 1 1 d . . . . .
H25 H 0.8040 0.1137 0.3013 0.037 Uiso 1 1 calc R U . . .
C26 C 0.9383(5) 0.0261(4) 0.2145(3) 0.0379(11) Uani 1 1 d . . . . .
H26 H 0.9424 -0.0516 0.2355 0.045 Uiso 1 1 calc R U . . .
C27 C 1.0150(4) 0.0405(4) 0.1452(3) 0.0367(11) Uani 1 1 d . . . . .
H27 H 1.0716 -0.0271 0.1185 0.044 Uiso 1 1 calc R U . . .
C28 C 1.0092(5) 0.1525(5) 0.1151(3) 0.0430(12) Uani 1 1 d . . . . .
H28 H 1.0632 0.1621 0.0680 0.052 Uiso 1 1 calc R U . . .
C29 C 0.9244(5) 0.2531(4) 0.1530(3) 0.0367(10) Uani 1 1 d . . . . .
H29 H 0.9196 0.3306 0.1311 0.044 Uiso 1 1 calc R U . . .
C30 C 0.6608(4) 0.4306(4) 0.2274(2) 0.0267(8) Uani 1 1 d . . . . .
C31 C 0.6415(4) 0.4247(4) 0.1493(2) 0.0305(9) Uani 1 1 d . . . . .
H31 H 0.6846 0.3589 0.1181 0.037 Uiso 1 1 calc R U . . .
C32 C 0.5516(4) 0.5289(4) 0.1278(2) 0.0284(8) Uani 1 1 d . . . . .
H32 H 0.5219 0.5494 0.0785 0.034 Uiso 1 1 calc R U . . .
C33 C 0.5090(4) 0.6029(3) 0.1921(2) 0.0252(7) Uani 1 1 d . . . . .
C34 C 0.4176(4) 0.7188(3) 0.1921(2) 0.0230(7) Uani 1 1 d . . . . .
C35 C 0.3572(4) 0.7692(4) 0.1195(2) 0.0239(7) Uani 1 1 d . . . . .
C36 C 0.2869(4) 0.7161(4) 0.0966(2) 0.0288(8) Uani 1 1 d . . . . .
H36 H 0.2763 0.6485 0.1274 0.035 Uiso 1 1 calc R U . . .
C37 C 0.2315(4) 0.7613(5) 0.0287(3) 0.0368(11) Uani 1 1 d . . . . .
H37 H 0.1826 0.7251 0.0136 0.044 Uiso 1 1 calc R U . . .
C38 C 0.2480(5) 0.8587(5) -0.0167(3) 0.0389(11) Uani 1 1 d . . . . .
H38 H 0.2121 0.8884 -0.0637 0.047 Uiso 1 1 calc R U . . .
C39 C 0.3172(5) 0.9135(5) 0.0066(3) 0.0396(11) Uani 1 1 d . . . . .
H39 H 0.3272 0.9816 -0.0239 0.048 Uiso 1 1 calc R U . . .
C40 C 0.3714(4) 0.8680(4) 0.0746(3) 0.0323(9) Uani 1 1 d . . . . .
H40 H 0.4188 0.9052 0.0904 0.039 Uiso 1 1 calc R U . . .
C41 C 0.3782(4) 0.7925(3) 0.2548(2) 0.0241(7) Uani 1 1 d . . . . .
C42 C 0.2734(4) 0.9057(4) 0.2582(3) 0.0287(8) Uani 1 1 d . . . . .
H42 H 0.2242 0.9456 0.2176 0.034 Uiso 1 1 calc R U . . .
C43 C 0.2585(4) 0.9443(4) 0.3298(2) 0.0260(8) Uani 1 1 d . . . . .
H43 H 0.1969 1.0165 0.3490 0.031 Uiso 1 1 calc R U . . .
C44 C 0.3531(4) 0.8558(3) 0.3717(2) 0.0229(7) Uani 1 1 d . . . . .
N1 N 0.5798(5) 0.5428(3) 0.2525(3) 0.0196(8) Uani 0.840(6) 1 d . . P A 1
S1 S 0.5281(6) 0.5217(6) 0.2811(4) 0.019(2) Uani 0.160(6) 1 d . . P A 2
N2 N 0.705(2) 0.4500(14) 0.3882(10) 0.028(3) Uani 0.260(7) 1 d . . P A 3
S2 S 0.65079(16) 0.43467(12) 0.40764(9) 0.0183(4) Uani 0.740(7) 1 d . . P A 4
N3 N 0.5439(3) 0.6695(3) 0.46595(18) 0.0182(7) Uani 0.935(6) 1 d . . P A 5
S3 S 0.4999(18) 0.6253(14) 0.4676(9) 0.030(6) Uani 0.065(6) 1 d . . P A 6
N4 N 0.4258(3) 0.7641(3) 0.32438(19) 0.0202(7) Uani 0.965(5) 1 d . . P A 7
S4 S 0.386(2) 0.698(3) 0.3528(16) 0.024(9) Uani 0.035(5) 1 d . . P A 8
C45 C 0.6065(11) 0.9841(11) 0.2796(7) 0.103(3) Uiso 1 1 d . . . . .
H45 H 0.6780 1.0089 0.2683 0.155 Uiso 1 1 calc R U . . .
H45A H 0.6365 0.8968 0.2868 0.155 Uiso 1 1 calc R U . . .
H45B H 0.5525 1.0175 0.3280 0.155 Uiso 1 1 calc R U . . .
C46 C 0.5409(15) 1.0245(14) 0.2185(10) 0.149(6) Uiso 1 1 d . . . . .
H46 H 0.5002 0.9682 0.2174 0.179 Uiso 1 1 calc R U . . .
H46A H 0.6023 1.0176 0.1694 0.179 Uiso 1 1 calc R U . . .
C47 C 0.4396(14) 1.1513(13) 0.2132(8) 0.130(5) Uiso 1 1 d D . . . .
H47 H 0.3875 1.1643 0.2660 0.156 Uiso 1 1 calc R U . . .
H47A H 0.4826 1.2081 0.2032 0.156 Uiso 1 1 calc R U . . .
C48 C 0.351(2) 1.1868(19) 0.1530(15) 0.283(14) Uiso 1 1 d D . . . .
H48 H 0.3114 1.1275 0.1620 0.339 Uiso 1 1 calc R U . . .
H48A H 0.4040 1.1756 0.1003 0.339 Uiso 1 1 calc R U . . .
C49 C 0.2444(16) 1.3121(15) 0.1463(10) 0.152(6) Uiso 1 1 d D . . . .
H49 H 0.1810 1.3071 0.1190 0.182 Uiso 1 1 calc R U . . .
H49A H 0.2033 1.3361 0.2001 0.182 Uiso 1 1 calc R U . . .
C50 C 0.2889(17) 1.4020(16) 0.1039(10) 0.165(6) Uiso 1 1 d . . . . .
H50 H 0.3325 1.4237 0.1376 0.248 Uiso 1 1 calc R U . . .
H50A H 0.2179 1.4728 0.0890 0.248 Uiso 1 1 calc R U . . .
H50B H 0.3466 1.3706 0.0561 0.248 Uiso 1 1 calc R U . . .
C51 C 0.8278(6) 0.7110(5) 0.1184(3) 0.0456(12) Uani 1 1 d . . . . .
H51 H 0.7990 0.6890 0.1749 0.055 Uiso 1 1 calc R U . . .
Ni1 Ni 0.57437(4) 0.62381(4) 0.35167(3) 0.01982(13) Uani 1 1 d . . . . .
Cl1 Cl 0.88945(15) 0.82045(14) 0.11517(9) 0.0517(3) Uani 1 1 d . . . . .
Cl2 Cl 0.69987(18) 0.76603(19) 0.06735(14) 0.0746(5) Uani 1 1 d . . . . .
Cl3 Cl 0.9446(3) 0.58448(19) 0.07799(17) 0.0958(8) Uani 1 1 d . . . . .
Cl4 Cl 0.75824(12) 0.64978(14) 0.31277(8) 0.0452(3) Uani 1 1 d . . . . .

loop_
_atom_site_aniso_label
_atom_site_aniso_U_11
_atom_site_aniso_U_22
_atom_site_aniso_U_33
_atom_site_aniso_U_23
_atom_site_aniso_U_13
_atom_site_aniso_U_12
C1 0.0244(18) 0.0243(18) 0.044(2) -0.0122(17) 0.0003(16) -0.0111(16)
C2 0.033(2) 0.0247(18) 0.043(2) -0.0131(17) -0.0023(18) -0.0099(17)
C3 0.032(2) 0.0248(17) 0.0240(18) -0.0083(14) -0.0022(15) -0.0045(16)
C4 0.0228(18) 0.0289(19) 0.031(2) -0.0060(16) 0.0038(15) -0.0068(16)
C5 0.0202(16) 0.0253(17) 0.0307(19) -0.0073(15) 0.0014(14) -0.0081(15)
C6 0.0199(15) 0.0166(14) 0.0207(15) -0.0041(12) -0.0020(12) -0.0044(12)
C7 0.0226(16) 0.0192(14) 0.0176(15) -0.0053(12) 0.0002(12) -0.0079(13)
C8 0.0238(16) 0.0194(15) 0.0164(14) -0.0057(12) -0.0005(12) -0.0076(13)
C9 0.0261(17) 0.0232(16) 0.0198(16) -0.0077(13) -0.0003(13) -0.0084(14)
C10 0.0275(18) 0.0292(18) 0.0182(16) -0.0068(13) -0.0047(13) -0.0095(15)
C11 0.0229(16) 0.0227(15) 0.0141(14) -0.0009(12) -0.0038(12) -0.0080(13)
C12 0.0243(17) 0.0206(15) 0.0216(16) 0.0002(12) -0.0072(13) -0.0087(14)
C13 0.0223(17) 0.0323(19) 0.0217(17) -0.0022(14) -0.0078(13) -0.0083(15)
C14 0.049(3) 0.047(3) 0.041(3) 0.008(2) -0.023(2) -0.029(2)
C15 0.053(3) 0.061(3) 0.047(3) 0.007(3) -0.028(2) -0.034(3)
C16 0.032(2) 0.050(3) 0.031(2) -0.0040(19) -0.0152(17) -0.009(2)
C17 0.029(2) 0.038(2) 0.0202(17) 0.0001(15) -0.0059(14) -0.0039(18)
C18 0.0257(18) 0.0320(19) 0.0202(16) -0.0002(14) -0.0036(13) -0.0090(16)
C19 0.0231(17) 0.0207(16) 0.0293(18) -0.0020(14) -0.0107(14) -0.0054(14)
C20 0.0278(18) 0.0250(17) 0.0223(17) -0.0030(13) -0.0091(14) -0.0048(15)
C21 0.0243(17) 0.0228(16) 0.0249(17) -0.0057(13) -0.0066(14) -0.0014(14)
C22 0.0211(16) 0.0260(17) 0.0215(16) -0.0067(13) -0.0053(13) 0.0009(14)
C23 0.0241(17) 0.0195(15) 0.0223(16) -0.0064(13) -0.0050(13) -0.0010(14)
C24 0.0189(16) 0.0213(16) 0.0254(17) -0.0087(13) -0.0040(13) 0.0007(13)
C25 0.035(2) 0.0244(18) 0.0287(19) -0.0093(15) -0.0050(16) -0.0035(17)
C26 0.045(3) 0.0240(18) 0.040(2) -0.0144(17) -0.017(2) 0.0017(18)
C27 0.027(2) 0.038(2) 0.035(2) -0.0200(18) -0.0114(17) 0.0080(17)
C28 0.031(2) 0.054(3) 0.034(2) -0.015(2) 0.0016(18) -0.004(2)
C29 0.036(2) 0.034(2) 0.035(2) -0.0071(18) -0.0027(18) -0.0072(19)
C30 0.0249(18) 0.0272(18) 0.0245(17) -0.0122(14) -0.0060(14) -0.0016(15)
C31 0.035(2) 0.0292(19) 0.0213(17) -0.0109(14) -0.0087(15) -0.0004(16)
C32 0.0258(18) 0.033(2) 0.0192(16) -0.0086(14) -0.0073(13) 0.0008(16)
C33 0.0326(19) 0.0233(16) 0.0190(16) -0.0048(13) -0.0065(14) -0.0077(15)
C34 0.0269(17) 0.0234(16) 0.0177(15) -0.0015(12) -0.0074(13) -0.0067(14)
C35 0.0239(17) 0.0286(18) 0.0166(15) -0.0030(13) -0.0056(12) -0.0057(15)
C36 0.0257(18) 0.034(2) 0.0255(18) -0.0120(15) -0.0077(14) -0.0047(16)
C37 0.029(2) 0.050(3) 0.029(2) -0.0181(19) -0.0105(16) -0.0039(19)
C38 0.035(2) 0.050(3) 0.0190(18) -0.0072(17) -0.0099(16) 0.002(2)
C39 0.038(2) 0.044(3) 0.026(2) 0.0057(18) -0.0090(17) -0.005(2)
C40 0.033(2) 0.039(2) 0.0249(19) 0.0023(16) -0.0101(16) -0.0121(19)
C41 0.0267(18) 0.0214(16) 0.0214(16) -0.0027(13) -0.0091(13) -0.0032(14)
C42 0.0271(19) 0.0260(18) 0.0293(19) -0.0058(15) -0.0125(15) -0.0009(15)
C43 0.0241(17) 0.0234(16) 0.0258(18) -0.0064(14) -0.0084(14) -0.0003(14)
C44 0.0222(16) 0.0208(15) 0.0244(17) -0.0047(13) -0.0077(13) -0.0038(13)
N1 0.023(2) 0.0165(16) 0.0165(17) -0.0040(14) -0.0079(17) -0.0018(15)
S1 0.020(3) 0.022(3) 0.010(3) -0.005(2) -0.001(2) -0.002(2)
N2 0.030(9) 0.025(7) 0.021(6) 0.000(5) -0.008(6) -0.002(7)
S2 0.0206(8) 0.0175(6) 0.0162(6) -0.0045(4) -0.0037(5) -0.0049(5)
N3 0.0193(14) 0.0175(14) 0.0156(14) -0.0053(11) -0.0043(11) -0.0023(12)
S3 0.053(11) 0.023(7) 0.022(7) 0.013(5) -0.027(7) -0.019(7)
N4 0.0210(14) 0.0195(14) 0.0176(14) -0.0056(11) -0.0061(11) -0.0021(12)
S4 0.020(12) 0.036(17) 0.020(13) -0.015(11) 0.003(9) -0.012(11)
C51 0.060(3) 0.043(3) 0.038(3) -0.007(2) 0.000(2) -0.026(3)
Ni1 0.0187(2) 0.0192(2) 0.0216(2) -0.00453(16) -0.00417(16) -0.00563(17)
Cl1 0.0586(8) 0.0567(8) 0.0489(8) 0.0015(6) -0.0156(6) -0.0301(7)
Cl2 0.0595(10) 0.0758(12) 0.1032(15) -0.0115(11) -0.0232(10) -0.0344(9)
Cl3 0.0977(17) 0.0578(11) 0.1157(19) -0.0395(12) -0.0148(14) -0.0015(11)
Cl4 0.0426(7) 0.0627(8) 0.0399(6) -0.0157(6) 0.0084(5) -0.0328(6)

loop_
_atom_type_symbol
_atom_type_description
_atom_type_scat_dispersion_real
_atom_type_scat_dispersion_imag
_atom_type_scat_source
C C 0.0033 0.0016 'International Tables Vol C Tables 4.2.6.8 and 6.1.1.4'
H H 0.0000 0.0000 'International Tables Vol C Tables 4.2.6.8 and 6.1.1.4'
Cl Cl 0.1484 0.1585 'International Tables Vol C Tables 4.2.6.8 and 6.1.1.4'
N N 0.0061 0.0033 'International Tables Vol C Tables 4.2.6.8 and 6.1.1.4'
Ni Ni 0.3393 1.1124 'International Tables Vol C Tables 4.2.6.8 and 6.1.1.4'
S S 0.1246 0.1234 'International Tables Vol C Tables 4.2.6.8 and 6.1.1.4'

loop_
_geom_angle_atom_site_label_1
_geom_angle_atom_site_label_2
_geom_angle_atom_site_label_3
_geom_angle
_geom_angle_site_symmetry_1
_geom_angle_site_symmetry_3
_geom_angle_publ_flag
C2 C1 C6 120.8(4) . . ?
C2 C1 H1 119.6 . . ?
C6 C1 H1 119.6 . . ?
C3 C2 C1 119.6(4) . . ?
C3 C2 H2 120.2 . . ?
C1 C2 H2 120.2 . . ?
C4 C3 C2 120.4(4) . . ?
C4 C3 H3 119.8 . . ?
C2 C3 H3 119.8 . . ?
C3 C4 C5 120.0(4) . . ?
C3 C4 H4 120.0 . . ?
C5 C4 H4 120.0 . . ?
C6 C5 C4 120.7(4) . . ?
C6 C5 H5 119.7 . . ?
C4 C5 H5 119.7 . . ?
C5 C6 C1 118.6(3) . . ?
C5 C6 C7 121.9(3) . . ?
C1 C6 C7 119.4(3) . . ?
C44 C7 C8 125.6(3) . . ?
C44 C7 C6 118.2(3) . . ?
C8 C7 C6 116.2(3) . . ?
N3 C8 C7 125.8(3) . . ?
N3 C8 C9 110.2(3) . . ?
C7 C8 C9 124.0(3) . . ?
C7 C8 S3 114.6(5) . . ?
C9 C8 S3 115.2(5) . . ?
C10 C9 C8 107.2(3) . . ?
C10 C9 H9 126.4 . . ?
C8 C9 H9 126.4 . . ?
C9 C10 C11 107.0(3) . . ?
C9 C10 H10 126.5 . . ?
C11 C10 H10 126.5 . . ?
N3 C11 C12 127.0(3) . . ?
N3 C11 C10 109.3(3) . . ?
C12 C11 C10 123.6(3) . . ?
C12 C11 S3 115.2(6) . . ?
C10 C11 S3 115.3(7) . . ?
C19 C12 C11 124.1(3) . . ?
C19 C12 C13 117.3(3) . . ?
C11 C12 C13 118.6(3) . . ?
C14 C13 C18 118.6(4) . . ?
C14 C13 C12 121.9(4) . . ?
C18 C13 C12 119.5(4) . . ?
C15 C14 C13 120.4(5) . . ?
C15 C14 H14 119.8 . . ?
C13 C14 H14 119.8 . . ?
C16 C15 C14 120.7(5) . . ?
C16 C15 H15 119.7 . . ?
C14 C15 H15 119.7 . . ?
C15 C16 C17 120.1(4) . . ?
C15 C16 H16 120.0 . . ?
C17 C16 H16 120.0 . . ?
C16 C17 C18 120.0(4) . . ?
C16 C17 H17 120.0 . . ?
C18 C17 H17 120.0 . . ?
C17 C18 C13 120.2(4) . . ?
C17 C18 H18 119.9 . . ?
C13 C18 H18 119.9 . . ?
C12 C19 C20 128.8(3) . . ?
C12 C19 N2 126.8(6) . . ?
C20 C19 N2 99.7(7) . . ?
C12 C19 S2 120.3(3) . . ?
C20 C19 S2 110.9(3) . . ?
C21 C20 C19 112.1(3) . . ?
C21 C20 H20 123.9 . . ?
C19 C20 H20 123.9 . . ?
C20 C21 C22 111.9(3) . . ?
C20 C21 H21 124.1 . . ?
C22 C21 H21 124.1 . . ?
C23 C22 C21 128.4(3) . . ?
C23 C22 N2 124.2(6) . . ?
C21 C22 N2 102.7(7) . . ?
C23 C22 S2 120.7(3) . . ?
C21 C22 S2 110.9(3) . . ?
C22 C23 C30 124.2(3) . . ?
C22 C23 C24 117.0(3) . . ?
C30 C23 C24 118.8(3) . . ?
C25 C24 C29 118.6(4) . . ?
C25 C24 C23 119.3(4) . . ?
C29 C24 C23 122.1(4) . . ?
C26 C25 C24 120.9(4) . . ?
C26 C25 H25 119.5 . . ?
C24 C25 H25 119.5 . . ?
C27 C26 C25 120.2(5) . . ?
C27 C26 H26 119.9 . . ?
C25 C26 H26 119.9 . . ?
C28 C27 C26 119.8(4) . . ?
C28 C27 H27 120.1 . . ?
C26 C27 H27 120.1 . . ?
C27 C28 C29 120.6(5) . . ?
C27 C28 H28 119.7 . . ?
C29 C28 H28 119.7 . . ?
C24 C29 C28 119.9(5) . . ?
C24 C29 H29 120.1 . . ?
C28 C29 H29 120.1 . . ?
N1 C30 C23 127.1(3) . . ?
N1 C30 C31 108.0(3) . . ?
C23 C30 C31 124.5(3) . . ?
C23 C30 S1 119.8(3) . . ?
C31 C30 S1 111.6(3) . . ?
C32 C31 C30 108.4(3) . . ?
C32 C31 H31 125.8 . . ?
C30 C31 H31 125.8 . . ?
C31 C32 C33 108.2(3) . . ?
C31 C32 H32 125.9 . . ?
C33 C32 H32 125.9 . . ?
N1 C33 C34 126.1(3) . . ?
N1 C33 C32 108.4(3) . . ?
C34 C33 C32 125.4(3) . . ?
C34 C33 S1 117.3(3) . . ?
C32 C33 S1 112.3(3) . . ?
C33 C34 C41 125.3(3) . . ?
C33 C34 C35 117.6(3) . . ?
C41 C34 C35 117.1(3) . . ?
C40 C35 C36 119.4(4) . . ?
C40 C35 C34 120.7(4) . . ?
C36 C35 C34 119.9(4) . . ?
C35 C36 C37 120.4(5) . . ?
C35 C36 H36 119.8 . . ?
C37 C36 H36 119.8 . . ?
C38 C37 C36 119.9(5) . . ?
C38 C37 H37 120.0 . . ?
C36 C37 H37 120.0 . . ?
C37 C38 C39 119.9(4) . . ?
C37 C38 H38 120.0 . . ?
C39 C38 H38 120.0 . . ?
C40 C39 C38 119.7(5) . . ?
C40 C39 H39 120.2 . . ?
C38 C39 H39 120.2 . . ?
C35 C40 C39 120.7(5) . . ?
C35 C40 H40 119.7 . . ?
C39 C40 H40 119.7 . . ?
N4 C41 C34 125.6(3) . . ?
N4 C41 C42 109.6(3) . . ?
C34 C41 C42 124.6(3) . . ?
C34 C41 S4 109.8(8) . . ?
C42 C41 S4 113.0(8) . . ?
C43 C42 C41 107.2(3) . . ?
C43 C42 H42 126.4 . . ?
C41 C42 H42 126.4 . . ?
C42 C43 C44 107.3(3) . . ?
C42 C43 H43 126.4 . . ?
C44 C43 H43 126.4 . . ?
N4 C44 C7 126.2(3) . . ?
N4 C44 C43 109.5(3) . . ?
C7 C44 C43 124.3(3) . . ?
C7 C44 S4 111.3(9) . . ?
C43 C44 S4 113.6(9) . . ?
C33 N1 C30 107.0(3) . . ?
C33 N1 Ni1 123.2(3) . . ?
C30 N1 Ni1 129.3(3) . . ?
C33 S1 C30 82.7(4) . . ?
C33 S1 Ni1 105.9(4) . . ?
C30 S1 Ni1 109.9(4) . . ?
C22 N2 C19 109.6(9) . . ?
C22 N2 Ni1 128.6(8) . . ?
C19 N2 Ni1 121.4(8) . . ?
C19 S2 C22 90.9(2) . . ?
C19 S2 Ni1 108.83(15) . . ?
C22 S2 Ni1 109.50(16) . . ?
C8 N3 C11 106.3(3) . . ?
C8 N3 Ni1 123.9(2) . . ?
C11 N3 Ni1 129.5(2) . . ?
C11 S3 C8 76.4(7) . . ?
C11 S3 Ni1 110.8(10) . . ?
C8 S3 Ni1 106.4(8) . . ?
C41 N4 C44 106.5(3) . . ?
C41 N4 Ni1 127.6(2) . . ?
C44 N4 Ni1 125.8(2) . . ?
C44 S4 C41 71.4(12) . . ?
C44 S4 Ni1 100.2(12) . . ?
C41 S4 Ni1 100.5(12) . . ?
C46 C45 H45 109.5 . . ?
C46 C45 H45A 109.5 . . ?
H45 C45 H45A 109.5 . . ?
C46 C45 H45B 109.5 . . ?
H45 C45 H45B 109.5 . . ?
H45A C45 H45B 109.5 . . ?
C45 C46 C47 121.3(14) . . ?
C45 C46 H46 107.0 . . ?
C47 C46 H46 107.0 . . ?
C45 C46 H46A 107.0 . . ?
C47 C46 H46A 107.0 . . ?
H46 C46 H46A 106.7 . . ?
C48 C47 C46 120.2(13) . . ?
C48 C47 H47 107.3 . . ?
C46 C47 H47 107.3 . . ?
C48 C47 H47A 107.3 . . ?
C46 C47 H47A 107.3 . . ?
H47 C47 H47A 106.9 . . ?
C47 C48 C49 122.8(17) . . ?
C47 C48 H48 106.6 . . ?
C49 C48 H48 106.6 . . ?
C47 C48 H48A 106.6 . . ?
C49 C48 H48A 106.6 . . ?
H48 C48 H48A 106.6 . . ?
C50 C49 C48 112.5(18) . . ?
C50 C49 H49 109.1 . . ?
C48 C49 H49 109.1 . . ?
C50 C49 H49A 109.1 . . ?
C48 C49 H49A 109.1 . . ?
H49 C49 H49A 107.8 . . ?
C49 C50 H50 109.5 . . ?
C49 C50 H50A 109.5 . . ?
H50 C50 H50A 109.5 . . ?
C49 C50 H50B 109.5 . . ?
H50 C50 H50B 109.5 . . ?
H50A C50 H50B 109.5 . . ?
Cl3 C51 Cl1 109.2(4) . . ?
Cl3 C51 Cl2 111.0(3) . . ?
Cl1 C51 Cl2 110.4(3) . . ?
Cl3 C51 H51 108.7 . . ?
Cl1 C51 H51 108.7 . . ?
Cl2 C51 H51 108.7 . . ?
N4 Ni1 Cl4 114.35(12) . . ?
S3 Ni1 Cl4 119.2(5) . . ?
S4 Ni1 Cl4 145.9(9) . . ?
N3 Ni1 Cl4 96.47(11) . . ?
N1 Ni1 Cl4 97.54(17) . . ?
N2 Ni1 Cl4 79.2(7) . . ?
S1 Ni1 Cl4 118.1(2) . . ?
S2 Ni1 Cl4 98.03(7) . . ?

loop_
_geom_bond_atom_site_label_1
_geom_bond_atom_site_label_2
_geom_bond_distance
_geom_bond_site_symmetry_2
_geom_bond_publ_flag
C1 C2 1.391(6) . ?
C1 C6 1.395(5) . ?
C1 H1 0.9500 . ?
C2 C3 1.382(7) . ?
C2 H2 0.9500 . ?
C3 C4 1.378(6) . ?
C3 H3 0.9500 . ?
C4 C5 1.392(6) . ?
C4 H4 0.9500 . ?
C5 C6 1.387(5) . ?
C5 H5 0.9500 . ?
C6 C7 1.494(5) . ?
C7 C44 1.399(5) . ?
C7 C8 1.413(5) . ?
C8 N3 1.375(4) . ?
C8 C9 1.430(5) . ?
C8 S3 1.788(17) . ?
C9 C10 1.360(5) . ?
C9 H9 0.9500 . ?
C10 C11 1.445(5) . ?
C10 H10 0.9500 . ?
C11 N3 1.382(4) . ?
C11 C12 1.404(5) . ?
C11 S3 1.779(16) . ?
C12 C19 1.389(5) . ?
C12 C13 1.491(5) . ?
C13 C14 1.388(6) . ?
C13 C18 1.398(6) . ?
C14 C15 1.386(7) . ?
C14 H14 0.9500 . ?
C15 C16 1.363(8) . ?
C15 H15 0.9500 . ?
C16 C17 1.379(7) . ?
C16 H16 0.9500 . ?
C17 C18 1.391(6) . ?
C17 H17 0.9500 . ?
C18 H18 0.9500 . ?
C19 C20 1.414(5) . ?
C19 N2 1.541(14) . ?
C19 S2 1.706(4) . ?
C20 C21 1.379(5) . ?
C20 H20 0.9500 . ?
C21 C22 1.409(5) . ?
C21 H21 0.9500 . ?
C22 C23 1.397(5) . ?
C22 N2 1.440(15) . ?
C22 S2 1.712(4) . ?
C23 C30 1.405(5) . ?
C23 C24 1.494(5) . ?
C24 C25 1.388(6) . ?
C24 C29 1.395(6) . ?
C25 C26 1.384(6) . ?
C25 H25 0.9500 . ?
C26 C27 1.381(8) . ?
C26 H26 0.9500 . ?
C27 C28 1.369(8) . ?
C27 H27 0.9500 . ?
C28 C29 1.400(7) . ?
C28 H28 0.9500 . ?
C29 H29 0.9500 . ?
C30 N1 1.403(5) . ?
C30 C31 1.436(5) . ?
C30 S1 1.706(7) . ?
C31 C32 1.352(6) . ?
C31 H31 0.9500 . ?
C32 C33 1.432(5) . ?
C32 H32 0.9500 . ?
C33 N1 1.400(5) . ?
C33 C34 1.400(5) . ?
C33 S1 1.702(8) . ?
C34 C41 1.409(5) . ?
C34 C35 1.500(5) . ?
C35 C40 1.381(6) . ?
C35 C36 1.385(6) . ?
C36 C37 1.394(6) . ?
C36 H36 0.9500 . ?
C37 C38 1.380(8) . ?
C37 H37 0.9500 . ?
C38 C39 1.393(8) . ?
C38 H38 0.9500 . ?
C39 C40 1.389(6) . ?
C39 H39 0.9500 . ?
C40 H40 0.9500 . ?
C41 N4 1.372(5) . ?
C41 C42 1.445(5) . ?
C41 S4 1.90(3) . ?
C42 C43 1.354(5) . ?
C42 H42 0.9500 . ?
C43 C44 1.439(5) . ?
C43 H43 0.9500 . ?
C44 N4 1.382(5) . ?
C44 S4 1.89(3) . ?
N1 Ni1 2.098(4) . ?
S1 Ni1 2.162(6) . ?
N2 Ni1 2.160(14) . ?
S2 Ni1 2.2602(15) . ?
N3 Ni1 2.067(3) . ?
S3 Ni1 2.023(17) . ?
N4 Ni1 1.985(3) . ?
S4 Ni1 2.04(3) . ?
C45 C46 1.355(17) . ?
C45 H45 0.9800 . ?
C45 H45A 0.9800 . ?
C45 H45B 0.9800 . ?
C46 C47 1.541(19) . ?
C46 H46 0.9900 . ?
C46 H46A 0.9900 . ?
C47 C48 1.520(10) . ?
C47 H47 0.9900 . ?
C47 H47A 0.9900 . ?
C48 C49 1.557(10) . ?
C48 H48 0.9900 . ?
C48 H48A 0.9900 . ?
C49 C50 1.44(2) . ?
C49 H49 0.9900 . ?
C49 H49A 0.9900 . ?
C50 H50 0.9800 . ?
C50 H50A 0.9800 . ?
C50 H50B 0.9800 . ?
C51 Cl3 1.745(6) . ?
C51 Cl1 1.752(6) . ?
C51 Cl2 1.752(7) . ?
C51 H51 1.0000 . ?
Ni1 Cl4 2.2695(13) . ?

loop_
_geom_torsion_atom_site_label_1
_geom_torsion_atom_site_label_2
_geom_torsion_atom_site_label_3
_geom_torsion_atom_site_label_4
_geom_torsion
_geom_torsion_site_symmetry_1
_geom_torsion_site_symmetry_2
_geom_torsion_site_symmetry_3
_geom_torsion_site_symmetry_4
_geom_torsion_publ_flag
C6 C1 C2 C3 -0.9(7) . . . . ?
C1 C2 C3 C4 -1.0(7) . . . . ?
C2 C3 C4 C5 2.1(7) . . . . ?
C3 C4 C5 C6 -1.2(6) . . . . ?
C4 C5 C6 C1 -0.6(6) . . . . ?
C4 C5 C6 C7 176.6(4) . . . . ?
C2 C1 C6 C5 1.7(6) . . . . ?
C2 C1 C6 C7 -175.6(4) . . . . ?
C5 C6 C7 C44 80.9(5) . . . . ?
C1 C6 C7 C44 -101.8(5) . . . . ?
C5 C6 C7 C8 -99.7(4) . . . . ?
C1 C6 C7 C8 77.6(5) . . . . ?
C44 C7 C8 N3 1.4(7) . . . . ?
C6 C7 C8 N3 -178.0(4) . . . . ?
C44 C7 C8 C9 179.6(4) . . . . ?
C6 C7 C8 C9 0.3(6) . . . . ?
C44 C7 C8 S3 -29.5(9) . . . . ?
C6 C7 C8 S3 151.2(8) . . . . ?
N3 C8 C9 C10 0.8(5) . . . . ?
C7 C8 C9 C10 -177.7(4) . . . . ?
S3 C8 C9 C10 31.5(8) . . . . ?
C8 C9 C10 C11 -1.1(5) . . . . ?
C9 C10 C11 N3 1.1(5) . . . . ?
C9 C10 C11 C12 178.8(4) . . . . ?
C9 C10 C11 S3 -29.7(7) . . . . ?
N3 C11 C12 C19 -11.7(7) . . . . ?
C10 C11 C12 C19 171.0(4) . . . . ?
S3 C11 C12 C19 19.6(9) . . . . ?
N3 C11 C12 C13 167.9(4) . . . . ?
C10 C11 C12 C13 -9.5(6) . . . . ?
S3 C11 C12 C13 -160.9(7) . . . . ?
C19 C12 C13 C14 117.8(5) . . . . ?
C11 C12 C13 C14 -61.7(6) . . . . ?
C19 C12 C13 C18 -63.3(5) . . . . ?
C11 C12 C13 C18 117.1(4) . . . . ?
C18 C13 C14 C15 1.1(8) . . . . ?
C12 C13 C14 C15 180.0(5) . . . . ?
C13 C14 C15 C16 -2.4(9) . . . . ?
C14 C15 C16 C17 1.3(9) . . . . ?
C15 C16 C17 C18 1.0(7) . . . . ?
C16 C17 C18 C13 -2.2(6) . . . . ?
C14 C13 C18 C17 1.1(6) . . . . ?
C12 C13 C18 C17 -177.8(4) . . . . ?
C11 C12 C19 C20 161.9(4) . . . . ?
C13 C12 C19 C20 -17.6(7) . . . . ?
C11 C12 C19 N2 11.2(14) . . . . ?
C13 C12 C19 N2 -168.3(13) . . . . ?
C11 C12 C19 S2 -18.5(6) . . . . ?
C13 C12 C19 S2 161.9(3) . . . . ?
C12 C19 C20 C21 -168.6(4) . . . . ?
N2 C19 C20 C21 -12.1(10) . . . . ?
S2 C19 C20 C21 11.8(5) . . . . ?
C19 C20 C21 C22 0.6(6) . . . . ?
C20 C21 C22 C23 167.9(5) . . . . ?
C20 C21 C22 N2 12.1(11) . . . . ?
C20 C21 C22 S2 -12.7(5) . . . . ?
C21 C22 C23 C30 -159.8(5) . . . . ?
N2 C22 C23 C30 -8.7(15) . . . . ?
S2 C22 C23 C30 20.9(6) . . . . ?
C21 C22 C23 C24 18.7(7) . . . . ?
N2 C22 C23 C24 169.8(13) . . . . ?
S2 C22 C23 C24 -160.6(3) . . . . ?
C22 C23 C24 C25 61.6(6) . . . . ?
C30 C23 C24 C25 -119.8(5) . . . . ?
C22 C23 C24 C29 -118.5(5) . . . . ?
C30 C23 C24 C29 60.1(6) . . . . ?
C29 C24 C25 C26 -0.7(7) . . . . ?
C23 C24 C25 C26 179.2(4) . . . . ?
C24 C25 C26 C27 0.8(7) . . . . ?
C25 C26 C27 C28 0.2(7) . . . . ?
C26 C27 C28 C29 -1.3(8) . . . . ?
C25 C24 C29 C28 -0.4(7) . . . . ?
C23 C24 C29 C28 179.7(4) . . . . ?
C27 C28 C29 C24 1.4(8) . . . . ?
C22 C23 C30 N1 9.6(8) . . . . ?
C24 C23 C30 N1 -168.9(5) . . . . ?
C22 C23 C30 C31 -178.2(5) . . . . ?
C24 C23 C30 C31 3.3(7) . . . . ?
C22 C23 C30 S1 -22.8(7) . . . . ?
C24 C23 C30 S1 158.7(5) . . . . ?
N1 C30 C31 C32 -0.4(6) . . . . ?
C23 C30 C31 C32 -173.8(5) . . . . ?
S1 C30 C31 C32 29.0(6) . . . . ?
C30 C31 C32 C33 -1.4(6) . . . . ?
C31 C32 C33 N1 2.7(6) . . . . ?
C31 C32 C33 C34 178.8(5) . . . . ?
C31 C32 C33 S1 -26.8(6) . . . . ?
N1 C33 C34 C41 -2.8(8) . . . . ?
C32 C33 C34 C41 -178.3(5) . . . . ?
S1 C33 C34 C41 28.6(7) . . . . ?
N1 C33 C34 C35 176.8(5) . . . . ?
C32 C33 C34 C35 1.3(7) . . . . ?
S1 C33 C34 C35 -151.9(4) . . . . ?
C33 C34 C35 C40 -116.3(5) . . . . ?
C41 C34 C35 C40 63.3(5) . . . . ?
C33 C34 C35 C36 63.3(5) . . . . ?
C41 C34 C35 C36 -117.1(4) . . . . ?
C40 C35 C36 C37 0.4(6) . . . . ?
C34 C35 C36 C37 -179.2(4) . . . . ?
C35 C36 C37 C38 0.8(6) . . . . ?
C36 C37 C38 C39 -1.6(7) . . . . ?
C37 C38 C39 C40 1.3(7) . . . . ?
C36 C35 C40 C39 -0.7(6) . . . . ?
C34 C35 C40 C39 178.9(4) . . . . ?
C38 C39 C40 C35 -0.2(7) . . . . ?
C33 C34 C41 N4 2.3(7) . . . . ?
C35 C34 C41 N4 -177.3(4) . . . . ?
C33 C34 C41 C42 -171.9(4) . . . . ?
C35 C34 C41 C42 8.5(7) . . . . ?
C33 C34 C41 S4 -32.9(10) . . . . ?
C35 C34 C41 S4 147.5(9) . . . . ?
N4 C41 C42 C43 -0.2(5) . . . . ?
C34 C41 C42 C43 174.8(4) . . . . ?
S4 C41 C42 C43 36.9(10) . . . . ?
C41 C42 C43 C44 -0.2(5) . . . . ?
C8 C7 C44 N4 -1.4(7) . . . . ?
C6 C7 C44 N4 178.0(4) . . . . ?
C8 C7 C44 C43 177.1(4) . . . . ?
C6 C7 C44 C43 -3.5(6) . . . . ?
C8 C7 C44 S4 35.2(10) . . . . ?
C6 C7 C44 S4 -145.4(9) . . . . ?
C42 C43 C44 N4 0.5(5) . . . . ?
C42 C43 C44 C7 -178.2(4) . . . . ?
C42 C43 C44 S4 -37.1(10) . . . . ?
C34 C33 N1 C30 -179.0(5) . . . . ?
C32 C33 N1 C30 -2.9(6) . . . . ?
C34 C33 N1 Ni1 -6.5(8) . . . . ?
C32 C33 N1 Ni1 169.6(4) . . . . ?
C23 C30 N1 C33 175.2(5) . . . . ?
C31 C30 N1 C33 2.0(6) . . . . ?
C23 C30 N1 Ni1 3.3(9) . . . . ?
C31 C30 N1 Ni1 -169.9(4) . . . . ?
C34 C33 S1 C30 -167.4(4) . . . . ?
C32 C33 S1 C30 36.0(5) . . . . ?
C34 C33 S1 Ni1 -58.6(5) . . . . ?
C32 C33 S1 Ni1 144.8(3) . . . . ?
C23 C30 S1 C33 165.0(4) . . . . ?
C31 C30 S1 C33 -36.6(5) . . . . ?
C23 C30 S1 Ni1 60.7(6) . . . . ?
C31 C30 S1 Ni1 -140.9(4) . . . . ?
C23 C22 N2 C19 -176.8(8) . . . . ?
C21 C22 N2 C19 -19.7(17) . . . . ?
C23 C22 N2 Ni1 -4(3) . . . . ?
C21 C22 N2 Ni1 152.7(16) . . . . ?
C12 C19 N2 C22 177.0(8) . . . . ?
C20 C19 N2 C22 19.7(17) . . . . ?
C12 C19 N2 Ni1 4(2) . . . . ?
C20 C19 N2 Ni1 -153.3(13) . . . . ?
C12 C19 S2 C22 164.3(4) . . . . ?
C20 C19 S2 C22 -16.1(4) . . . . ?
C12 C19 S2 Ni1 53.3(4) . . . . ?
C20 C19 S2 Ni1 -127.1(3) . . . . ?
C23 C22 S2 C19 -164.1(4) . . . . ?
C21 C22 S2 C19 16.5(4) . . . . ?
C23 C22 S2 Ni1 -53.7(4) . . . . ?
C21 C22 S2 Ni1 126.8(3) . . . . ?
C7 C8 N3 C11 178.4(4) . . . . ?
C9 C8 N3 C11 -0.1(5) . . . . ?
C7 C8 N3 Ni1 4.3(6) . . . . ?
C9 C8 N3 Ni1 -174.2(3) . . . . ?
C12 C11 N3 C8 -178.2(4) . . . . ?
C10 C11 N3 C8 -0.6(5) . . . . ?
C12 C11 N3 Ni1 -4.6(6) . . . . ?
C10 C11 N3 Ni1 173.0(3) . . . . ?
C12 C11 S3 C8 -168.2(4) . . . . ?
C10 C11 S3 C8 37.8(8) . . . . ?
C12 C11 S3 Ni1 -65.6(9) . . . . ?
C10 C11 S3 Ni1 140.5(6) . . . . ?
C7 C8 S3 C11 167.7(4) . . . . ?
C9 C8 S3 C11 -38.7(8) . . . . ?
C7 C8 S3 Ni1 59.6(10) . . . . ?
C9 C8 S3 Ni1 -146.8(5) . . . . ?
C34 C41 N4 C44 -174.4(4) . . . . ?
C42 C41 N4 C44 0.5(5) . . . . ?
C34 C41 N4 Ni1 8.3(7) . . . . ?
C42 C41 N4 Ni1 -176.7(3) . . . . ?
C7 C44 N4 C41 178.1(4) . . . . ?
C43 C44 N4 C41 -0.6(5) . . . . ?
C7 C44 N4 Ni1 -4.6(6) . . . . ?
C43 C44 N4 Ni1 176.7(3) . . . . ?
C7 C44 S4 C41 -168.6(4) . . . . ?
C43 C44 S4 C41 45.2(9) . . . . ?
C7 C44 S4 Ni1 -70.8(11) . . . . ?
C43 C44 S4 Ni1 142.9(8) . . . . ?
C34 C41 S4 C44 171.0(5) . . . . ?
C42 C41 S4 C44 -45.0(9) . . . . ?
C34 C41 S4 Ni1 73.7(11) . . . . ?
C42 C41 S4 Ni1 -142.3(7) . . . . ?
C45 C46 C47 C48 -168.8(19) . . . . ?
C46 C47 C48 C49 178.1(19) . . . . ?
C47 C48 C49 C50 80(3) . . . . ?
